data_7212885
loop_
_publ_author_name
'Fainerman-Melnikova, Marina'
'Clegg, Jack K.'
'Pakchung, Amalie A. H.'
'Jensen, Paul'
'Codd, Rachel'

_publ_section_title
;
 Structural diversity of complexes between Cu(ii) or Ni(ii) and endocyclic
 oxygen- or nitrogen-containing ligands: synthesis, X-ray structure
 determinations and circular dichroism spectra
;
_journal_issue 12
_journal_name_full CrystEngComm
_journal_page_first 4217
_journal_paper_doi 10.1039/c0ce00323a
_journal_volume 12
_journal_year 2010
_chemical_formula_moiety 'C17 H20 Cu N3 O3, Cl O4 '
_chemical_formula_sum 'C17 H20 Cl Cu N3 O7'
_chemical_formula_weight 477.35
_chemical_name_systematic
;
?
;
_space_group_IT_number 14
_symmetry_cell_setting monoclinic
_symmetry_Int_Tables_number 14
_symmetry_space_group_name_Hall '-P 2ybc'
_symmetry_space_group_name_H-M 'P 1 21/c 1'
_atom_sites_solution_hydrogens geom
_atom_sites_solution_primary direct
_atom_sites_solution_secondary difmap
_audit_creation_method SHELXL-97
_cell_angle_alpha 90.00
_cell_angle_beta 97.554(2)
_cell_angle_gamma 90.00
_cell_formula_units_Z 4
_cell_length_a 8.521(2)
_cell_length_b 10.161(2)
_cell_length_c 21.849(3)
_cell_measurement_reflns_used 9746
_cell_measurement_temperature 150(2)
_cell_measurement_theta_max 28.31
_cell_measurement_theta_min 2.41
_cell_volume 1875.3(6)
_computing_cell_refinement 'SAINT (Bruker, 1995)'
_computing_data_collection 'SMART (Bruker, 1995)'
_computing_data_reduction 'SAINT and XPREP (Bruker, 1995)'
_computing_molecular_graphics
;ORTEP-3 (Farrugia, 1997)
WINGX-32 (Farrugia, 1999)
;
_computing_publication_material 'enCIFer 1.0 (CCDC, 2003)'
_computing_structure_refinement 'SHELXL-97 (Sheldrick, 1997)'
_computing_structure_solution 'SIR97 (Altomare, et. al. 1999)'
_diffrn_ambient_temperature 150(2)
_diffrn_detector_area_resol_mean 0
_diffrn_measured_fraction_theta_full 0.999
_diffrn_measured_fraction_theta_max 0.959
_diffrn_measurement_device_type 'BRUKER SMART 1000 CCD'
_diffrn_measurement_method \w
_diffrn_radiation_monochromator graphite
_diffrn_radiation_source 'sealed tube'
_diffrn_radiation_type MoK\a
_diffrn_radiation_wavelength 0.71073
_diffrn_reflns_av_R_equivalents 0.0215
_diffrn_reflns_av_sigmaI/netI 0.0185
_diffrn_reflns_limit_h_max 11
_diffrn_reflns_limit_h_min -11
_diffrn_reflns_limit_k_max 13
_diffrn_reflns_limit_k_min -13
_diffrn_reflns_limit_l_max 27
_diffrn_reflns_limit_l_min -29
_diffrn_reflns_number 17816
_diffrn_reflns_theta_full 25.00
_diffrn_reflns_theta_max 28.32
_diffrn_reflns_theta_min 1.88
_diffrn_standards_decay_% 0.14
_diffrn_standards_interval_count 0
_diffrn_standards_interval_time 0
_diffrn_standards_number 196
_exptl_absorpt_coefficient_mu 1.355
_exptl_absorpt_correction_T_max 1.00000
_exptl_absorpt_correction_T_min 0.810060
_exptl_absorpt_correction_type multi-scan
_exptl_absorpt_process_details 'SADABS (Sheldrick, 2007)'
_exptl_crystal_colour blue
_exptl_crystal_density_diffrn 1.691
_exptl_crystal_density_method 'not measured'
_exptl_crystal_description plate
_exptl_crystal_F_000 980
_exptl_crystal_size_max 0.40
_exptl_crystal_size_mid 0.35
_exptl_crystal_size_min 0.08
_refine_diff_density_max 0.746
_refine_diff_density_min -0.458
_refine_diff_density_rms 0.074
_refine_ls_extinction_method none
_refine_ls_goodness_of_fit_ref 1.189
_refine_ls_hydrogen_treatment mixed
_refine_ls_matrix_type full
_refine_ls_number_parameters 265
_refine_ls_number_reflns 4499
_refine_ls_number_restraints 1
_refine_ls_restrained_S_all 1.189
_refine_ls_R_factor_all 0.0454
_refine_ls_R_factor_gt 0.0396
_refine_ls_shift/su_max 0.000
_refine_ls_shift/su_mean 0.000
_refine_ls_structure_factor_coef Fsqd
_refine_ls_weighting_details 'calc w=1/[\s^2^(Fo^2^)+(0.0331P)^2^+2.7187P] where P=(Fo^2^+2Fc^2^)/3'
_refine_ls_weighting_scheme calc
_refine_ls_wR_factor_gt 0.0970
_refine_ls_wR_factor_ref 0.0999
_reflns_number_gt 4010
_reflns_number_total 4499
_reflns_threshold_expression >2sigma(I)
_cod_data_source_file c0ce00323a.txt
_cod_data_source_block rc07pj1
_cod_original_sg_symbol_H-M P21/c
_cod_database_code 7212885

loop_
_symmetry_equiv_pos_as_xyz
'x, y, z'
'-x, y+1/2, -z+1/2'
'-x, -y, -z'
'x, -y-1/2, z-1/2'

loop_
_atom_site_label
_atom_site_type_symbol
_atom_site_fract_x
_atom_site_fract_y
_atom_site_fract_z
_atom_site_U_iso_or_equiv
_atom_site_adp_type
_atom_site_occupancy
_atom_site_symmetry_multiplicity
_atom_site_calc_flag
_atom_site_refinement_flags
Cu1 Cu 0.47388(3) 0.21188(3) 0.170088(13) 0.02165(9) Uani 1 1 d .
Cl1 Cl 0.16598(8) 0.20228(7) 0.43928(3) 0.03351(16) Uani 1 1 d .
O1 O 0.3386(2) 0.02248(18) 0.12245(8) 0.0304(4) Uani 1 1 d .
O2 O 0.5027(2) 0.07968(17) 0.23535(8) 0.0244(4) Uani 1 1 d .
O3 O 0.3958(2) -0.09112(19) 0.27809(9) 0.0300(4) Uani 1 1 d .
O4 O 0.2416(3) 0.1755(3) 0.38642(12) 0.0610(7) Uani 1 1 d .
O5 O 0.0126(3) 0.2552(3) 0.41937(16) 0.0719(9) Uani 1 1 d .
O6 O 0.1504(4) 0.0832(3) 0.47233(13) 0.0728(9) Uani 1 1 d .
O7 O 0.2571(3) 0.2947(2) 0.47959(11) 0.0501(6) Uani 1 1 d .
N1 N 0.2744(2) 0.2890(2) 0.19400(10) 0.0238(4) Uani 1 1 d .
N2 N 0.4309(3) 0.3358(2) 0.09870(11) 0.0321(5) Uani 1 1 d D
H1N H 0.378(4) 0.296(3) 0.0665(11) 0.048 Uiso 1 1 d D
N3 N 0.6730(2) 0.1797(2) 0.13403(10) 0.0237(4) Uani 1 1 d .
C1 C 0.1909(3) 0.2459(3) 0.23796(13) 0.0314(6) Uani 1 1 d .
H1 H 0.2316 0.1751 0.2637 0.038 Uiso 1 1 calc R
C2 C 0.0474(3) 0.3012(3) 0.24707(15) 0.0391(7) Uani 1 1 d .
H2 H -0.0100 0.2688 0.2783 0.047 Uiso 1 1 calc R
C3 C -0.0107(3) 0.4051(3) 0.20963(16) 0.0416(7) Uani 1 1 d .
H3 H -0.1102 0.4434 0.2141 0.050 Uiso 1 1 calc R
C4 C 0.0774(3) 0.4521(3) 0.16584(14) 0.0372(7) Uani 1 1 d .
H4 H 0.0406 0.5249 0.1407 0.045 Uiso 1 1 calc R
C5 C 0.2199(3) 0.3924(3) 0.15874(12) 0.0267(5) Uani 1 1 d .
C6 C 0.3263(4) 0.4411(3) 0.11417(14) 0.0343(6) Uani 1 1 d .
H6A H 0.2614 0.4729 0.0761 0.041 Uiso 1 1 calc R
H6B H 0.3904 0.5157 0.1327 0.041 Uiso 1 1 calc R
C7 C 0.5796(3) 0.3751(3) 0.07784(13) 0.0332(6) Uani 1 1 d .
H7A H 0.6197 0.4562 0.0997 0.040 Uiso 1 1 calc R
H7B H 0.5618 0.3942 0.0330 0.040 Uiso 1 1 calc R
C8 C 0.7011(3) 0.2662(3) 0.09048(12) 0.0260(5) Uani 1 1 d .
C9 C 0.8356(3) 0.2591(3) 0.06096(13) 0.0321(6) Uani 1 1 d .
H9 H 0.8545 0.3224 0.0308 0.039 Uiso 1 1 calc R
C10 C 0.9414(3) 0.1575(3) 0.07647(14) 0.0374(7) Uani 1 1 d .
H10 H 1.0338 0.1496 0.0567 0.045 Uiso 1 1 calc R
C11 C 0.9118(3) 0.0680(3) 0.12074(15) 0.0387(7) Uani 1 1 d .
H11 H 0.9832 -0.0025 0.1317 0.046 Uiso 1 1 calc R
C12 C 0.7774(3) 0.0817(3) 0.14919(14) 0.0328(6) Uani 1 1 d .
H12 H 0.7580 0.0205 0.1802 0.039 Uiso 1 1 calc R
C13 C 0.3795(4) -0.0426(3) 0.06796(14) 0.0419(7) Uani 1 1 d .
H13A H 0.4856 -0.0142 0.0594 0.050 Uiso 1 1 calc R
H13B H 0.3014 -0.0207 0.0317 0.050 Uiso 1 1 calc R
C14 C 0.3786(4) -0.1882(3) 0.08033(14) 0.0390(7) Uani 1 1 d .
H14A H 0.4575 -0.2347 0.0588 0.047 Uiso 1 1 calc R
H14B H 0.2726 -0.2267 0.0677 0.047 Uiso 1 1 calc R
C15 C 0.4229(5) -0.1931(3) 0.14971(15) 0.0468(8) Uani 1 1 d .
H15A H 0.5388 -0.1856 0.1614 0.056 Uiso 1 1 calc R
H15B H 0.3850 -0.2752 0.1673 0.056 Uiso 1 1 calc R
C16 C 0.3366(3) -0.0728(3) 0.17052(12) 0.0284(5) Uani 1 1 d .
H16 H 0.2245 -0.0970 0.1742 0.034 Uiso 1 1 calc R
C17 C 0.4173(3) -0.0238(2) 0.23289(11) 0.0235(5) Uani 1 1 d .

loop_
_atom_site_aniso_label
_atom_site_aniso_U_11
_atom_site_aniso_U_22
_atom_site_aniso_U_33
_atom_site_aniso_U_23
_atom_site_aniso_U_13
_atom_site_aniso_U_12
Cu1 0.02277(15) 0.01878(15) 0.02360(16) 0.00223(11) 0.00380(11) 0.00380(11)
Cl1 0.0390(4) 0.0287(3) 0.0336(3) -0.0031(3) 0.0075(3) -0.0044(3)
O1 0.0399(11) 0.0251(9) 0.0254(9) 0.0006(7) 0.0013(8) 0.0019(8)
O2 0.0275(9) 0.0203(8) 0.0243(8) 0.0001(7) -0.0001(7) 0.0005(7)
O3 0.0326(10) 0.0283(9) 0.0303(9) 0.0054(7) 0.0088(8) 0.0019(8)
O4 0.0623(16) 0.080(2) 0.0435(14) -0.0116(13) 0.0185(12) -0.0120(15)
O5 0.0441(15) 0.0669(19) 0.101(2) -0.0135(18) -0.0026(15) 0.0076(13)
O6 0.128(3) 0.0390(14) 0.0519(16) 0.0056(12) 0.0137(17) -0.0195(16)
O7 0.0594(15) 0.0396(13) 0.0488(14) -0.0095(10) -0.0025(11) -0.0106(11)
N1 0.0210(9) 0.0219(10) 0.0278(10) -0.0040(8) 0.0009(8) 0.0012(8)
N2 0.0359(13) 0.0278(12) 0.0332(12) 0.0047(9) 0.0065(10) 0.0069(10)
N3 0.0219(10) 0.0225(10) 0.0267(10) -0.0019(8) 0.0027(8) 0.0010(8)
C1 0.0309(13) 0.0270(13) 0.0374(14) -0.0032(11) 0.0086(11) 0.0000(11)
C2 0.0319(14) 0.0389(16) 0.0498(17) -0.0137(14) 0.0170(13) -0.0031(12)
C3 0.0258(13) 0.0444(17) 0.0544(19) -0.0182(15) 0.0043(13) 0.0078(12)
C4 0.0310(14) 0.0367(15) 0.0414(16) -0.0079(13) -0.0048(12) 0.0123(12)
C5 0.0262(12) 0.0231(12) 0.0291(12) -0.0065(10) -0.0031(10) 0.0045(10)
C6 0.0376(15) 0.0295(14) 0.0355(14) 0.0073(11) 0.0040(12) 0.0114(12)
C7 0.0385(15) 0.0285(13) 0.0336(14) 0.0075(11) 0.0090(11) 0.0018(11)
C8 0.0273(12) 0.0249(12) 0.0254(12) -0.0038(9) 0.0023(10) -0.0032(10)
C9 0.0318(14) 0.0362(15) 0.0295(13) -0.0039(11) 0.0083(11) -0.0072(11)
C10 0.0260(13) 0.0474(17) 0.0400(15) -0.0125(13) 0.0087(11) -0.0020(12)
C11 0.0274(13) 0.0394(16) 0.0499(18) -0.0040(13) 0.0072(12) 0.0085(12)
C12 0.0279(13) 0.0297(14) 0.0404(15) 0.0030(11) 0.0029(11) 0.0053(11)
C13 0.062(2) 0.0348(16) 0.0297(14) -0.0037(12) 0.0081(14) -0.0013(14)
C14 0.0474(17) 0.0318(15) 0.0372(15) -0.0075(12) 0.0028(13) 0.0051(13)
C15 0.075(2) 0.0276(15) 0.0352(16) -0.0049(12) -0.0005(15) 0.0129(15)
C16 0.0274(12) 0.0268(13) 0.0313(13) 0.0014(10) 0.0049(10) -0.0022(10)
C17 0.0231(11) 0.0213(12) 0.0270(12) -0.0002(9) 0.0063(9) 0.0050(9)

loop_
_atom_type_symbol
_atom_type_description
_atom_type_scat_dispersion_real
_atom_type_scat_dispersion_imag
_atom_type_scat_source
C C 0.0033 0.0016 'International Tables Vol C Tables 4.2.6.8 and 6.1.1.4'
H H 0.0000 0.0000 'International Tables Vol C Tables 4.2.6.8 and 6.1.1.4'
N N 0.0061 0.0033 'International Tables Vol C Tables 4.2.6.8 and 6.1.1.4'
O O 0.0106 0.0060 'International Tables Vol C Tables 4.2.6.8 and 6.1.1.4'
Cl Cl 0.1484 0.1585 'International Tables Vol C Tables 4.2.6.8 and 6.1.1.4'
Cu Cu 0.3201 1.2651 'International Tables Vol C Tables 4.2.6.8 and 6.1.1.4'

loop_
_geom_angle_atom_site_label_1
_geom_angle_atom_site_label_2
_geom_angle_atom_site_label_3
_geom_angle
_geom_angle_site_symmetry_3
O2 Cu1 N3 98.28(8) .
O2 Cu1 N2 174.75(9) .
N3 Cu1 N2 82.72(9) .
O2 Cu1 N1 96.21(8) .
N3 Cu1 N1 164.83(9) .
N2 Cu1 N1 83.25(9) .
O2 Cu1 O1 76.86(7) .
N3 Cu1 O1 94.69(8) .
N2 Cu1 O1 97.93(9) .
N1 Cu1 O1 92.92(8) .
O2 Cu1 O3 102.45(7) 2_655
N3 Cu1 O3 87.69(7) 2_655
N2 Cu1 O3 82.72(9) 2_655
N1 Cu1 O3 84.84(7) 2_655
O1 Cu1 O3 177.58(6) 2_655
O4 Cl1 O6 109.37(19) .
O4 Cl1 O5 108.64(19) .
O6 Cl1 O5 109.4(2) .
O4 Cl1 O7 110.85(16) .
O6 Cl1 O7 108.80(16) .
O5 Cl1 O7 109.79(17) .
C16 O1 C13 108.8(2) .
C16 O1 Cu1 105.96(14) .
C13 O1 Cu1 124.68(18) .
C17 O2 Cu1 121.36(16) .
C1 N1 C5 119.2(2) .
C1 N1 Cu1 127.43(18) .
C5 N1 Cu1 113.32(17) .
C7 N2 C6 117.0(2) .
C7 N2 Cu1 109.77(17) .
C6 N2 Cu1 109.60(17) .
C7 N2 H1N 104(2) .
C6 N2 H1N 105(2) .
Cu1 N2 H1N 111(2) .
C8 N3 C12 119.0(2) .
C8 N3 Cu1 114.49(17) .
C12 N3 Cu1 126.47(19) .
N1 C1 C2 122.2(3) .
N1 C1 H1 118.9 .
C2 C1 H1 118.9 .
C1 C2 C3 118.6(3) .
C1 C2 H2 120.7 .
C3 C2 H2 120.7 .
C4 C3 C2 119.3(3) .
C4 C3 H3 120.4 .
C2 C3 H3 120.4 .
C3 C4 C5 119.5(3) .
C3 C4 H4 120.3 .
C5 C4 H4 120.3 .
N1 C5 C4 121.2(3) .
N1 C5 C6 115.9(2) .
C4 C5 C6 122.8(3) .
N2 C6 C5 110.4(2) .
N2 C6 H6A 109.6 .
C5 C6 H6A 109.6 .
N2 C6 H6B 109.6 .
C5 C6 H6B 109.6 .
H6A C6 H6B 108.1 .
N2 C7 C8 110.2(2) .
N2 C7 H7A 109.6 .
C8 C7 H7A 109.6 .
N2 C7 H7B 109.6 .
C8 C7 H7B 109.6 .
H7A C7 H7B 108.1 .
N3 C8 C9 122.1(2) .
N3 C8 C7 115.3(2) .
C9 C8 C7 122.6(2) .
C10 C9 C8 118.5(3) .
C10 C9 H9 120.8 .
C8 C9 H9 120.8 .
C11 C10 C9 119.5(3) .
C11 C10 H10 120.3 .
C9 C10 H10 120.3 .
C10 C11 C12 119.4(3) .
C10 C11 H11 120.3 .
C12 C11 H11 120.3 .
N3 C12 C11 121.6(3) .
N3 C12 H12 119.2 .
C11 C12 H12 119.2 .
O1 C13 C14 107.2(2) .
O1 C13 H13A 110.3 .
C14 C13 H13A 110.3 .
O1 C13 H13B 110.3 .
C14 C13 H13B 110.3 .
H13A C13 H13B 108.5 .
C13 C14 C15 101.9(2) .
C13 C14 H14A 111.4 .
C15 C14 H14A 111.4 .
C13 C14 H14B 111.4 .
C15 C14 H14B 111.4 .
H14A C14 H14B 109.3 .
C14 C15 C16 101.9(2) .
C14 C15 H15A 111.4 .
C16 C15 H15A 111.4 .
C14 C15 H15B 111.4 .
C16 C15 H15B 111.4 .
H15A C15 H15B 109.3 .
O1 C16 C15 105.7(2) .
O1 C16 C17 112.8(2) .
C15 C16 C17 110.4(2) .
O1 C16 H16 109.3 .
C15 C16 H16 109.3 .
C17 C16 H16 109.3 .
O3 C17 O2 124.5(2) .
O3 C17 C16 115.9(2) .
O2 C17 C16 119.6(2) .

loop_
_geom_bond_atom_site_label_1
_geom_bond_atom_site_label_2
_geom_bond_distance
_geom_bond_site_symmetry_2
Cu1 O2 1.9509(17) .
Cu1 N3 1.989(2) .
Cu1 N2 2.001(2) .
Cu1 N1 2.002(2) .
Cu1 O1 2.4082(19) .
Cu1 O3 2.4883(19) 2_655
Cl1 O4 1.421(3) .
Cl1 O6 1.425(3) .
Cl1 O5 1.427(3) .
Cl1 O7 1.442(2) .
O1 C16 1.430(3) .
O1 C13 1.444(3) .
O2 C17 1.276(3) .
O3 C17 1.235(3) .
N1 C1 1.342(4) .
N1 C5 1.349(3) .
N2 C7 1.458(4) .
N2 C6 1.460(4) .
N2 H1N 0.88(3) .
N3 C8 1.341(3) .
N3 C12 1.347(3) .
C1 C2 1.383(4) .
C1 H1 0.9500 .
C2 C3 1.386(5) .
C2 H2 0.9500 .
C3 C4 1.377(5) .
C3 H3 0.9500 .
C4 C5 1.384(4) .
C4 H4 0.9500 .
C5 C6 1.499(4) .
C6 H6A 0.9900 .
C6 H6B 0.9900 .
C7 C8 1.515(4) .
C7 H7A 0.9900 .
C7 H7B 0.9900 .
C8 C9 1.389(4) .
C9 C10 1.383(4) .
C9 H9 0.9500 .
C10 C11 1.375(5) .
C10 H10 0.9500 .
C11 C12 1.380(4) .
C11 H11 0.9500 .
C12 H12 0.9500 .
C13 C14 1.504(4) .
C13 H13A 0.9900 .
C13 H13B 0.9900 .
C14 C15 1.514(4) .
C14 H14A 0.9900 .
C14 H14B 0.9900 .
C15 C16 1.526(4) .
C15 H15A 0.9900 .
C15 H15B 0.9900 .
C16 C17 1.527(4) .
C16 H16 1.0000 .

loop_
_geom_hbond_atom_site_label_D
_geom_hbond_atom_site_label_H
_geom_hbond_atom_site_label_A
_geom_hbond_distance_DH
_geom_hbond_distance_HA
_geom_hbond_distance_DA
_geom_hbond_angle_DHA
_geom_hbond_site_symmetry_A
N2 H1N O7 0.88(3) 2.24(3) 3.117(4) 175(3) 4_565

loop_
_geom_torsion_atom_site_label_1
_geom_torsion_atom_site_label_2
_geom_torsion_atom_site_label_3
_geom_torsion_atom_site_label_4
_geom_torsion
_geom_torsion_site_symmetry_1
O2 Cu1 O1 C16 7.72(15) .
N3 Cu1 O1 C16 105.15(16) .
N2 Cu1 O1 C16 -171.57(16) .
N1 Cu1 O1 C16 -87.99(16) .
O2 Cu1 O1 C13 -119.6(2) .
N3 Cu1 O1 C13 -22.2(2) .
N2 Cu1 O1 C13 61.1(2) .
N1 Cu1 O1 C13 144.7(2) .
N3 Cu1 O2 C17 -109.66(18) .
N1 Cu1 O2 C17 74.82(19) .
O1 Cu1 O2 C17 -16.74(18) .
O3 Cu1 O2 C17 160.89(17) 2_655
O2 Cu1 N1 C1 -5.5(2) .
N3 Cu1 N1 C1 -168.4(3) .
N2 Cu1 N1 C1 169.2(2) .
O1 Cu1 N1 C1 71.6(2) .
O3 Cu1 N1 C1 -107.5(2) 2_655
O2 Cu1 N1 C5 177.33(17) .
N3 Cu1 N1 C5 14.5(4) .
N2 Cu1 N1 C5 -7.93(17) .
O1 Cu1 N1 C5 -105.58(17) .
O3 Cu1 N1 C5 75.33(17) 2_655
N3 Cu1 N2 C7 -23.24(19) .
N1 Cu1 N2 C7 151.0(2) .
O1 Cu1 N2 C7 -117.00(19) .
O3 Cu1 N2 C7 65.35(19) 2_655
N3 Cu1 N2 C6 -153.1(2) .
N1 Cu1 N2 C6 21.14(19) .
O1 Cu1 N2 C6 113.16(19) .
O3 Cu1 N2 C6 -64.49(19) 2_655
O2 Cu1 N3 C8 -173.05(17) .
N2 Cu1 N3 C8 12.15(18) .
N1 Cu1 N3 C8 -10.3(4) .
O1 Cu1 N3 C8 109.57(17) .
O3 Cu1 N3 C8 -70.80(18) 2_655
O2 Cu1 N3 C12 7.1(2) .
N2 Cu1 N3 C12 -167.7(2) .
N1 Cu1 N3 C12 169.8(3) .
O1 Cu1 N3 C12 -70.3(2) .
O3 Cu1 N3 C12 109.3(2) 2_655
C5 N1 C1 C2 2.2(4) .
Cu1 N1 C1 C2 -174.7(2) .
N1 C1 C2 C3 -0.4(4) .
C1 C2 C3 C4 -1.7(4) .
C2 C3 C4 C5 1.9(4) .
C1 N1 C5 C4 -2.0(4) .
Cu1 N1 C5 C4 175.4(2) .
C1 N1 C5 C6 175.3(2) .
Cu1 N1 C5 C6 -7.3(3) .
C3 C4 C5 N1 -0.1(4) .
C3 C4 C5 C6 -177.2(3) .
C7 N2 C6 C5 -155.5(2) .
Cu1 N2 C6 C5 -29.7(3) .
N1 C5 C6 N2 24.9(3) .
C4 C5 C6 N2 -157.8(3) .
C6 N2 C7 C8 155.2(2) .
Cu1 N2 C7 C8 29.5(3) .
C12 N3 C8 C9 -0.8(4) .
Cu1 N3 C8 C9 179.3(2) .
C12 N3 C8 C7 -178.3(2) .
Cu1 N3 C8 C7 1.8(3) .
N2 C7 C8 N3 -21.0(3) .
N2 C7 C8 C9 161.4(2) .
N3 C8 C9 C10 1.3(4) .
C7 C8 C9 C10 178.7(3) .
C8 C9 C10 C11 -0.7(4) .
C9 C10 C11 C12 -0.4(5) .
C8 N3 C12 C11 -0.4(4) .
Cu1 N3 C12 C11 179.5(2) .
C10 C11 C12 N3 0.9(5) .
C16 O1 C13 C14 8.7(3) .
Cu1 O1 C13 C14 134.8(2) .
O1 C13 C14 C15 -29.2(4) .
C13 C14 C15 C16 37.2(3) .
C13 O1 C16 C15 15.6(3) .
Cu1 O1 C16 C15 -120.7(2) .
C13 O1 C16 C17 136.3(2) .
Cu1 O1 C16 C17 0.0(2) .
C14 C15 C16 O1 -33.3(3) .
C14 C15 C16 C17 -155.5(3) .
Cu1 O2 C17 O3 -158.27(19) .
Cu1 O2 C17 C16 23.0(3) .
O1 C16 C17 O3 167.8(2) .
C15 C16 C17 O3 -74.2(3) .
O1 C16 C17 O2 -13.4(3) .
C15 C16 C17 O2 104.6(3) .
